data_4308803
loop_
_publ_author_name
'Sujit K. Ghosh'
'Parimal K. Bharadwaj'

_publ_section_title
;
Coordination Polymers of La(III) as Bunched Infinite Nanotubes and Their
Conversion into an Open-Framework Structure
;
_journal_name_full 'Inorganic Chemistry'
_journal_page_first 3156
_journal_page_last 3161
_journal_paper_doi 10.1021/ic048159q
_journal_volume 44
_journal_year 2005
_chemical_formula_moiety 'C14 H19 La N2 O14'
_chemical_formula_sum 'C14 H19 La N2 O14'
_chemical_formula_weight 578.22
_chemical_name_systematic
;
 ?
;
_space_group_IT_number 14
_symmetry_cell_setting monoclinic
_symmetry_space_group_name_Hall '-P 2ybc'
_symmetry_space_group_name_H-M 'P 1 21/c 1'
_atom_sites_solution_hydrogens geom
_atom_sites_solution_primary direct
_atom_sites_solution_secondary difmap
_audit_creation_method SHELXL-97
_cell_angle_alpha 90.000
_cell_angle_beta 101.983(5)
_cell_angle_gamma 90.000
_cell_formula_units_Z 4
_cell_length_a 14.036(2)
_cell_length_b 11.229(3)
_cell_length_c 12.999(2)
_cell_measurement_reflns_used 999
_cell_measurement_temperature 100
_cell_measurement_theta_max 28.23
_cell_measurement_theta_min 2.04
_cell_volume 2004.1(7)
_computing_cell_refinement 'SAINT 6.45 ( Bruker, 2003)'
_computing_data_collection 'SMART 5.628 (Bruker, 2003)'
_computing_data_reduction 'SAINT 6.45  (Bruker, 2003)'
_computing_molecular_graphics 'Diamond 2.1e'
_computing_structure_refinement 'SHELXL-97 (Sheldrick, 1997)'
_computing_structure_solution SIR-97
_diffrn_ambient_temperature 100
_diffrn_measured_fraction_theta_full 0.956
_diffrn_measured_fraction_theta_max 0.956
_diffrn_measurement_device_type 'Bruker SMART APEX'
_diffrn_measurement_method /w-scans
_diffrn_radiation_monochromator graphite
_diffrn_radiation_source 'fine-focus sealed tube'
_diffrn_radiation_type MoK\a
_diffrn_radiation_wavelength 0.71069
_diffrn_reflns_av_R_equivalents 0.0201
_diffrn_reflns_av_sigmaI/netI 0.0258
_diffrn_reflns_limit_h_max 18
_diffrn_reflns_limit_h_min -12
_diffrn_reflns_limit_k_max 12
_diffrn_reflns_limit_k_min -14
_diffrn_reflns_limit_l_max 17
_diffrn_reflns_limit_l_min -17
_diffrn_reflns_number 12514
_diffrn_reflns_theta_full 28.29
_diffrn_reflns_theta_max 28.29
_diffrn_reflns_theta_min 1.48
_diffrn_standards_decay_% <0.05
_exptl_absorpt_coefficient_mu 2.209
_exptl_absorpt_correction_T_max 0.8093
_exptl_absorpt_correction_T_min 0.7775
_exptl_absorpt_correction_type empirical
_exptl_absorpt_process_details 'SADABS 2.10 (Bruker 2003)'
_exptl_crystal_colour colorless
_exptl_crystal_density_diffrn 1.916
_exptl_crystal_density_method 'not measured'
_exptl_crystal_description 'rectangular parallelopipeds'
_exptl_crystal_F_000 1144
_exptl_crystal_size_max 0.12
_exptl_crystal_size_mid 0.10
_exptl_crystal_size_min 0.10
_refine_diff_density_max 1.661
_refine_diff_density_min -0.831
_refine_diff_density_rms 0.111
_refine_ls_extinction_method none
_refine_ls_goodness_of_fit_ref 1.074
_refine_ls_hydrogen_treatment mixed
_refine_ls_matrix_type full
_refine_ls_number_parameters 328
_refine_ls_number_reflns 4753
_refine_ls_number_restraints 0
_refine_ls_restrained_S_all 1.074
_refine_ls_R_factor_all 0.0303
_refine_ls_R_factor_gt 0.0284
_refine_ls_shift/su_max 0.004
_refine_ls_shift/su_mean 0.001
_refine_ls_structure_factor_coef Fsqd
_refine_ls_weighting_details 'calc w=1/[\s^2^(Fo^2^)+(0.0367P)^2^+2.8191P] where P=(Fo^2^+2Fc^2^)/3'
_refine_ls_weighting_scheme calc
_refine_ls_wR_factor_gt 0.0684
_refine_ls_wR_factor_ref 0.0694
_reflns_number_gt 4521
_reflns_number_total 4753
_reflns_threshold_expression >2sigma(I)
_cod_data_source_file ic048159qsi20050221_093307_3.cif
_cod_data_source_block Compound3
_cod_depositor_comments
;
The following automatic conversions were performed:
'_symmetry_cell_setting' value 'Monoclinic' changed to 'monoclinic'
according to '/home/saulius/struct/CIF-dictionaries/cif_core.dic'
dictionary named 'cif_core.dic' version 2.4.1 from 2010-06-29.

Automatic conversion script
Id: cif_fix_enum 1527 2010-12-29 10:47:43Z saulius 
;
_cod_original_cell_volume 2004.1(14)
_cod_database_code 4308803

loop_
_symmetry_equiv_pos_as_xyz
'x, y, z'
'-x, y+1/2, -z+1/2'
'-x, -y, -z'
'x, -y-1/2, z-1/2'

loop_
_atom_site_label
_atom_site_type_symbol
_atom_site_fract_x
_atom_site_fract_y
_atom_site_fract_z
_atom_site_U_iso_or_equiv
_atom_site_adp_type
_atom_site_occupancy
_atom_site_symmetry_multiplicity
_atom_site_calc_flag
_atom_site_refinement_flags
_atom_site_disorder_assembly
_atom_site_disorder_group
La1 La 0.232887(10) 0.205738(12) 0.350388(10) 0.00800(6) Uani 1 1 d . . .
O1 O 0.01310(17) -0.10232(19) 0.3705(2) 0.0300(5) Uani 1 1 d . . .
O2 O 0.14412(14) 0.00707(17) 0.36377(15) 0.0150(4) Uani 1 1 d . . .
O3 O 0.15353(14) 0.40339(16) 0.37220(15) 0.0137(4) Uani 1 1 d . . .
O4 O 0.02641(15) 0.52084(18) 0.37669(19) 0.0241(5) Uani 1 1 d . . .
O5 O 0.42528(15) -0.10893(17) 0.28556(14) 0.0158(4) Uani 1 1 d . . .
O6 O 0.35281(14) 0.06926(16) 0.28320(14) 0.0130(4) Uani 1 1 d . . .
O7 O 0.28513(14) 0.33681(17) 0.21551(14) 0.0127(4) Uani 1 1 d . . .
O8 O 0.23074(15) 0.21588(16) 0.54736(14) 0.0123(4) Uani 1 1 d . . .
OW1 O 0.13837(16) 0.1511(2) 0.17075(16) 0.0183(4) Uani 1 1 d . . .
OW2 O 0.37810(15) 0.32062(18) 0.43996(16) 0.0145(4) Uani 1 1 d . . .
OW3 O 0.45930(16) 0.18800(19) 0.14885(16) 0.0139(4) Uani 1 1 d . . .
OW4 O 0.46587(16) 0.94242(19) 0.09593(16) 0.0171(4) Uani 1 1 d . . .
OW5 O 0.2943(2) 0.9004(3) 0.9185(3) 0.0525(9) Uani 1 1 d . . .
OW6 O 0.1211(3) 0.7765(3) 0.8760(5) 0.0713(15) Uani 1 1 d . . .
N1 N 0.33643(16) 0.04899(19) 0.48131(16) 0.0097(4) Uani 1 1 d . . .
N2 N 0.04732(18) 0.20868(19) 0.36804(19) 0.0144(5) Uani 1 1 d . . .
C1 C 0.0654(2) 0.4216(2) 0.3739(2) 0.0154(5) Uani 1 1 d . . .
C2 C 0.0015(2) 0.3122(3) 0.3711(3) 0.0207(6) Uani 1 1 d . . .
C3 C -0.0964(3) 0.3186(3) 0.3727(5) 0.0508(13) Uani 1 1 d . . .
H3 H -0.1265 0.3918 0.3764 0.061 Uiso 1 1 calc R . .
C4 C -0.1490(3) 0.2134(3) 0.3688(6) 0.073(2) Uani 1 1 d . . .
H4 H -0.2154 0.2153 0.3677 0.087 Uiso 1 1 calc R . .
C5 C -0.1017(3) 0.1062(3) 0.3664(4) 0.0471(12) Uani 1 1 d . . .
H5 H -0.1352 0.0346 0.3649 0.056 Uiso 1 1 calc R . .
C6 C -0.0032(2) 0.1076(3) 0.3662(3) 0.0207(6) Uani 1 1 d . . .
C7 C 0.0576(2) -0.0024(3) 0.3665(2) 0.0179(6) Uani 1 1 d . . .
C8 C 0.38599(19) -0.0274(2) 0.3272(2) 0.0114(5) Uani 1 1 d . . .
C9 C 0.37797(19) -0.0428(2) 0.44124(19) 0.0097(5) Uani 1 1 d . . .
C10 C 0.4113(2) -0.1429(2) 0.5002(2) 0.0125(5) Uani 1 1 d . . .
H10 H 0.4373 -0.2069 0.4699 0.015 Uiso 1 1 calc R . .
C11 C 0.4052(2) -0.1456(2) 0.6052(2) 0.0129(5) Uani 1 1 d . . .
H11 H 0.4277 -0.2114 0.6465 0.015 Uiso 1 1 calc R . .
C12 C 0.36532(19) -0.0496(2) 0.64822(19) 0.0120(5) Uani 1 1 d . . .
H12 H 0.3623 -0.0487 0.7190 0.014 Uiso 1 1 calc R . .
C13 C 0.33002(18) 0.0451(2) 0.58262(19) 0.0100(5) Uani 1 1 d . . .
C14 C 0.27834(19) 0.3496(2) 0.1189(2) 0.0104(5) Uani 1 1 d . . .
H2W3 H 0.490(3) 0.245(4) 0.171(3) 0.020(9) Uiso 1 1 d . . .
H2W1 H 0.154(3) 0.180(4) 0.125(4) 0.037(12) Uiso 1 1 d . . .
H2W2 H 0.422(3) 0.364(3) 0.420(3) 0.018(8) Uiso 1 1 d . . .
H1W2 H 0.398(3) 0.314(3) 0.504(3) 0.020(9) Uiso 1 1 d . . .
H1W6 H 0.453(2) 0.929(3) 0.151(3) 0.016(9) Uiso 1 1 d . . .
H1W3 H 0.429(3) 0.168(3) 0.189(3) 0.018(9) Uiso 1 1 d . . .
H2W6 H 0.480(3) 1.014(4) 0.097(3) 0.037(12) Uiso 1 1 d . . .
H1W1 H 0.095(3) 0.100(4) 0.151(3) 0.044(13) Uiso 1 1 d . . .
H2W4 H 0.314(4) 0.908(5) 0.984(5) 0.067(19) Uiso 1 1 d . . .
H1W4 H 0.261(5) 0.962(7) 0.920(6) 0.12(3) Uiso 1 1 d . . .
H2W5 H 0.170(5) 0.773(6) 0.911(5) 0.08(2) Uiso 1 1 d . . .
H1W5 H 0.094(5) 0.831(6) 0.881(5) 0.09(2) Uiso 1 1 d . . .

loop_
_atom_site_aniso_label
_atom_site_aniso_U_11
_atom_site_aniso_U_22
_atom_site_aniso_U_33
_atom_site_aniso_U_23
_atom_site_aniso_U_13
_atom_site_aniso_U_12
La1 0.00888(9) 0.00714(9) 0.00762(8) 0.00069(5) 0.00090(6) 0.00042(5)
O1 0.0240(12) 0.0121(10) 0.0552(15) 0.0046(10) 0.0113(11) -0.0072(9)
O2 0.0164(10) 0.0101(9) 0.0181(9) 0.0004(7) 0.0027(8) -0.0014(7)
O3 0.0103(9) 0.0113(9) 0.0191(9) 0.0009(7) 0.0021(7) 0.0002(7)
O4 0.0141(10) 0.0115(10) 0.0459(13) -0.0026(9) 0.0042(10) 0.0033(8)
O5 0.0224(10) 0.0139(9) 0.0130(9) 0.0005(7) 0.0079(8) 0.0060(8)
O6 0.0162(10) 0.0120(9) 0.0111(8) 0.0015(7) 0.0037(7) 0.0030(7)
O7 0.0179(10) 0.0121(9) 0.0082(8) -0.0001(7) 0.0028(7) -0.0034(8)
O8 0.0161(10) 0.0109(9) 0.0098(8) 0.0003(7) 0.0023(7) 0.0040(7)
OW1 0.0197(11) 0.0234(11) 0.0105(9) 0.0007(8) 0.0001(8) -0.0117(9)
OW2 0.0147(10) 0.0163(10) 0.0111(9) 0.0010(8) -0.0005(8) -0.0057(8)
OW3 0.0162(10) 0.0143(10) 0.0114(9) -0.0009(8) 0.0034(8) -0.0029(8)
OW4 0.0244(11) 0.0137(10) 0.0151(10) 0.0025(8) 0.0087(9) 0.0042(8)
OW5 0.0356(17) 0.0184(13) 0.091(3) -0.0071(15) -0.0163(17) 0.0059(12)
OW6 0.0267(17) 0.0146(14) 0.168(5) -0.0020(19) 0.010(2) 0.0032(12)
N1 0.0101(10) 0.0087(10) 0.0102(9) 0.0004(8) 0.0019(8) 0.0012(8)
N2 0.0124(11) 0.0137(11) 0.0175(11) -0.0002(9) 0.0043(9) -0.0006(9)
C1 0.0140(13) 0.0126(12) 0.0190(13) 0.0008(10) 0.0017(11) 0.0013(11)
C2 0.0151(14) 0.0147(13) 0.0322(16) -0.0013(12) 0.0050(13) -0.0010(11)
C3 0.0184(18) 0.0193(17) 0.120(4) -0.012(2) 0.026(2) -0.0018(14)
C4 0.020(2) 0.025(2) 0.183(7) -0.013(3) 0.043(3) -0.0061(16)
C5 0.0221(18) 0.0199(17) 0.106(4) -0.007(2) 0.030(2) -0.0080(14)
C6 0.0173(14) 0.0131(13) 0.0326(16) 0.0014(12) 0.0074(12) -0.0031(11)
C7 0.0209(15) 0.0126(13) 0.0195(13) 0.0017(11) 0.0031(11) -0.0047(11)
C8 0.0106(12) 0.0115(12) 0.0118(11) -0.0003(9) 0.0016(9) -0.0007(10)
C9 0.0113(12) 0.0078(11) 0.0094(11) -0.0015(9) 0.0010(9) -0.0003(9)
C10 0.0133(13) 0.0100(12) 0.0147(12) -0.0008(10) 0.0041(10) 0.0009(10)
C11 0.0153(13) 0.0095(12) 0.0124(12) 0.0028(9) -0.0003(10) 0.0020(10)
C12 0.0130(13) 0.0131(12) 0.0091(11) -0.0005(9) 0.0002(10) -0.0017(10)
C13 0.0088(12) 0.0099(11) 0.0108(11) -0.0015(9) 0.0011(9) -0.0014(9)
C14 0.0118(12) 0.0082(11) 0.0121(11) -0.0007(9) 0.0044(10) 0.0017(9)

loop_
_atom_type_symbol
_atom_type_description
_atom_type_scat_dispersion_real
_atom_type_scat_dispersion_imag
_atom_type_scat_source
C C 0.0033 0.0016 'International Tables Vol C Tables 4.2.6.8 and 6.1.1.4'
H H 0.0000 0.0000 'International Tables Vol C Tables 4.2.6.8 and 6.1.1.4'
N N 0.0061 0.0033 'International Tables Vol C Tables 4.2.6.8 and 6.1.1.4'
O O 0.0106 0.0060 'International Tables Vol C Tables 4.2.6.8 and 6.1.1.4'
La La -0.2871 2.4523 'International Tables Vol C Tables 4.2.6.8 and 6.1.1.4'

loop_
_geom_angle_atom_site_label_1
_geom_angle_atom_site_label_2
_geom_angle_atom_site_label_3
_geom_angle
_geom_angle_site_symmetry_1
_geom_angle_site_symmetry_3
_geom_angle_publ_flag
OW2 La1 OW1 141.76(7) . . ?
OW2 La1 O7 72.14(7) . . ?
OW1 La1 O7 70.64(7) . . ?
OW2 La1 O3 80.18(7) . . ?
OW1 La1 O3 99.15(7) . . ?
O7 La1 O3 76.29(7) . . ?
OW2 La1 O6 86.40(7) . . ?
OW1 La1 O6 78.13(7) . . ?
O7 La1 O6 78.74(7) . . ?
O3 La1 O6 154.27(6) . . ?
OW2 La1 O8 71.86(7) . . ?
OW1 La1 O8 145.53(7) . . ?
O7 La1 O8 137.31(6) . . ?
O3 La1 O8 75.67(6) . . ?
O6 La1 O8 120.73(6) . . ?
OW2 La1 O2 141.03(6) . . ?
OW1 La1 O2 71.45(7) . . ?
O7 La1 O2 140.27(6) . . ?
O3 La1 O2 121.48(7) . . ?
O6 La1 O2 82.31(7) . . ?
O8 La1 O2 82.26(6) . . ?
OW2 La1 N1 76.00(7) . . ?
OW1 La1 N1 123.11(7) . . ?
O7 La1 N1 129.35(7) . . ?
O3 La1 N1 134.80(6) . . ?
O6 La1 N1 60.77(6) . . ?
O8 La1 N1 60.64(6) . . ?
O2 La1 N1 65.92(7) . . ?
OW2 La1 N2 132.41(7) . . ?
OW1 La1 N2 75.26(8) . . ?
O7 La1 N2 119.04(7) . . ?
O3 La1 N2 61.13(6) . . ?
O6 La1 N2 139.57(7) . . ?
O8 La1 N2 72.51(7) . . ?
O2 La1 N2 60.65(7) . . ?
N1 La1 N2 111.55(7) . . ?
C7 O2 La1 124.88(18) . . ?
C1 O3 La1 127.08(17) . . ?
C8 O6 La1 124.33(16) . . ?
C14 O7 La1 142.89(17) . . ?
C14 O8 La1 126.47(16) 4_566 . ?
C13 N1 C9 118.7(2) . . ?
C13 N1 La1 120.75(16) . . ?
C9 N1 La1 118.93(16) . . ?
C2 N2 C6 119.0(3) . . ?
C2 N2 La1 119.98(18) . . ?
C6 N2 La1 120.89(18) . . ?
O4 C1 O3 125.9(3) . . ?
O4 C1 C2 117.6(2) . . ?
O3 C1 C2 116.5(2) . . ?
N2 C2 C3 122.2(3) . . ?
N2 C2 C1 114.9(3) . . ?
C3 C2 C1 122.9(3) . . ?
C2 C3 C4 118.6(3) . . ?
C5 C4 C3 119.2(4) . . ?
C4 C5 C6 118.5(3) . . ?
N2 C6 C5 122.5(3) . . ?
N2 C6 C7 113.5(2) . . ?
C5 C6 C7 124.0(3) . . ?
O2 C7 O1 124.5(3) . . ?
O2 C7 C6 119.6(2) . . ?
O1 C7 C6 115.9(3) . . ?
O5 C8 O6 125.8(2) . . ?
O5 C8 C9 117.9(2) . . ?
O6 C8 C9 116.2(2) . . ?
N1 C9 C10 122.2(2) . . ?
N1 C9 C8 114.7(2) . . ?
C10 C9 C8 123.1(2) . . ?
C9 C10 C11 118.7(2) . . ?
C12 C11 C10 119.6(2) . . ?
C11 C12 C13 118.1(2) . . ?
N1 C13 C12 122.7(2) . . ?
N1 C13 C14 114.6(2) . 4_566 ?
C12 C13 C14 122.7(2) . 4_566 ?
O7 C14 O8 126.3(2) . 4_565 ?
O7 C14 C13 117.6(2) . 4_565 ?
O8 C14 C13 116.1(2) 4_565 4_565 ?

loop_
_geom_bond_atom_site_label_1
_geom_bond_atom_site_label_2
_geom_bond_distance
_geom_bond_site_symmetry_2
_geom_bond_publ_flag
La1 OW2 2.488(2) . ?
La1 OW1 2.511(2) . ?
La1 O7 2.5123(19) . ?
La1 O3 2.525(2) . ?
La1 O6 2.5604(19) . ?
La1 O8 2.569(2) . ?
La1 O2 2.579(2) . ?
La1 N1 2.661(2) . ?
La1 N2 2.662(3) . ?
O1 C7 1.290(3) . ?
O2 C7 1.227(4) . ?
O3 C1 1.258(3) . ?
O4 C1 1.245(3) . ?
O5 C8 1.248(3) . ?
O6 C8 1.270(3) . ?
O7 C14 1.248(3) . ?
O8 C14 1.263(3) 4_566 ?
N1 C13 1.339(3) . ?
N1 C9 1.342(3) . ?
N2 C2 1.333(4) . ?
N2 C6 1.336(4) . ?
C1 C2 1.517(4) . ?
C2 C3 1.381(5) . ?
C3 C4 1.388(5) . ?
C4 C5 1.379(5) . ?
C5 C6 1.382(5) . ?
C6 C7 1.501(4) . ?
C8 C9 1.520(3) . ?
C9 C10 1.385(4) . ?
C10 C11 1.386(4) . ?
C11 C12 1.384(4) . ?
C12 C13 1.389(4) . ?
C13 C14 1.513(4) 4_566 ?
C14 O8 1.263(3) 4_565 ?
C14 C13 1.513(4) 4_565 ?
